data_4122094
loop_
_publ_author_name
'Bao, Song-Song'
'Otsubo, Kazuya'
'Taylor, Jared M.'
'Jiang, Zheng'
'Zheng, Li-Min'
'Kitagawa, Hiroshi'

_publ_section_title
;
 Enhancing Proton Conduction in 2D Co-La Coordination Frameworks by
 Solid-State Phase Transition.
;
_journal_issue 26
_journal_name_full 'Journal of the American Chemical Society'
_journal_page_first 9292
_journal_page_last 9295
_journal_paper_doi 10.1021/ja505916c
_journal_volume 136
_journal_year 2014
_chemical_formula_moiety 'C9 H31 Co La N3 O15 P3, Cl O4, 5(H2 O)'
_chemical_formula_sum 'C9 H41 Cl Co La N3 O24 P3'
_chemical_formula_weight 901.65
_chemical_name_systematic
;
 ?
;
_space_group_crystal_system monoclinic
_space_group_IT_number 14
_space_group_name_Hall '-P 2yn'
_space_group_name_H-M_alt 'P 1 21/n 1'
_symmetry_space_group_name_Hall '-P 2yn'
_symmetry_space_group_name_H-M 'P 1 21/n 1'
_atom_sites_solution_hydrogens mixed
_audit_creation_method SHELXL-2013
_cell_angle_alpha 90
_cell_angle_beta 90.014(2)
_cell_angle_gamma 90
_cell_formula_units_Z 4
_cell_length_a 8.5537(10)
_cell_length_b 31.875(3)
_cell_length_c 10.6466(12)
_cell_measurement_reflns_used 5483
_cell_measurement_temperature 293(2)
_cell_measurement_theta_max 28.99
_cell_measurement_theta_min 2.30
_cell_volume 2902.8(5)
_computing_cell_refinement SMART
_computing_data_collection 'SMART (Bruker, 2000)'
_computing_data_reduction 'SAINT (Bruker, 2000)'
_computing_molecular_graphics SHELXTL
_computing_publication_material SHELXTL
_computing_structure_refinement 'SHELXL-2013 (Sheldrick, 2013)'
_computing_structure_solution 'SHELXTL (Bruker, 2000)'
_diffrn_ambient_temperature 293(2)
_diffrn_measured_fraction_theta_full 1.000
_diffrn_measured_fraction_theta_max 1.000
_diffrn_measurement_device_type 'Bruker APEX II'
_diffrn_radiation_type MoK\a
_diffrn_radiation_wavelength 0.71073
_diffrn_reflns_av_R_equivalents 0.0466
_diffrn_reflns_av_unetI/netI 0.0562
_diffrn_reflns_Laue_measured_fraction_full 1.000
_diffrn_reflns_Laue_measured_fraction_max 1.000
_diffrn_reflns_limit_h_max 10
_diffrn_reflns_limit_h_min -10
_diffrn_reflns_limit_k_max 39
_diffrn_reflns_limit_k_min -39
_diffrn_reflns_limit_l_max 13
_diffrn_reflns_limit_l_min -8
_diffrn_reflns_number 17650
_diffrn_reflns_point_group_measured_fraction_full 1.000
_diffrn_reflns_point_group_measured_fraction_max 1.000
_diffrn_reflns_theta_full 25.242
_diffrn_reflns_theta_max 26.000
_diffrn_reflns_theta_min 1.278
_diffrn_source 'fine-focus sealed tube'
_exptl_absorpt_coefficient_mu 2.382
_exptl_absorpt_correction_T_max 0.832
_exptl_absorpt_correction_T_min 0.658
_exptl_absorpt_correction_type multi-scan
_exptl_absorpt_process_details 'SADABS(Bruker, 2000)'
_exptl_crystal_colour purple
_exptl_crystal_density_diffrn 2.063
_exptl_crystal_description sheet-like
_exptl_crystal_F_000 1816
_exptl_crystal_size_max 0.300
_exptl_crystal_size_mid 0.150
_exptl_crystal_size_min 0.080
_refine_diff_density_max 1.417
_refine_diff_density_min -0.943
_refine_diff_density_rms 0.119
_refine_ls_extinction_method none
_refine_ls_goodness_of_fit_ref 1.000
_refine_ls_hydrogen_treatment constr
_refine_ls_matrix_type full
_refine_ls_number_parameters 416
_refine_ls_number_reflns 5720
_refine_ls_number_restraints 136
_refine_ls_restrained_S_all 1.077
_refine_ls_R_factor_all 0.0474
_refine_ls_R_factor_gt 0.0349
_refine_ls_shift/su_max 0.013
_refine_ls_shift/su_mean 0.001
_refine_ls_structure_factor_coef Fsqd
_refine_ls_weighting_details 'w=1/[\s^2^(Fo^2^)+(0.0384P)^2^] where P=(Fo^2^+2Fc^2^)/3'
_refine_ls_weighting_scheme calc
_refine_ls_wR_factor_gt 0.0780
_refine_ls_wR_factor_ref 0.0820
_reflns_Friedel_coverage 0.000
_reflns_number_gt 4574
_reflns_number_total 5720
_reflns_threshold_expression 'I > 2\s(I)'
_cod_data_source_file ja505916c_si_002.cif
_cod_data_source_block 1
_cod_depositor_comments 'Adding full bibliography for 4122094.cif.'
_cod_original_cell_volume 2902.8(6)
_cod_database_code 4122094
_shelx_space_group_comment
;
The symmetry employed for this shelxl refinement is uniquely defined
by the following loop, which should always be used as a source of
symmetry information in preference to the above space-group names.
They are only intended as comments.
;
_shelx_estimated_absorpt_t_min 0.535
_shelx_estimated_absorpt_t_max 0.832
_shelxl_version_number 2013-4

loop_
_space_group_symop_operation_xyz
'x, y, z'
'-x+1/2, y+1/2, -z+1/2'
'-x, -y, -z'
'x-1/2, -y-1/2, z-1/2'

loop_
_atom_site_label
_atom_site_type_symbol
_atom_site_fract_x
_atom_site_fract_y
_atom_site_fract_z
_atom_site_U_iso_or_equiv
_atom_site_adp_type
_atom_site_occupancy
_atom_site_site_symmetry_order
_atom_site_calc_flag
_atom_site_refinement_flags_posn
_atom_site_refinement_flags_adp
_atom_site_refinement_flags_occupancy
_atom_site_disorder_assembly
_atom_site_disorder_group
Co1 Co 0.73812(6) 0.12295(2) 0.37561(5) 0.01376(13) Uani 1 1 d . . . . .
La1 La 1.22008(3) 0.23758(2) 0.20547(2) 0.01513(8) Uani 1 1 d . . . . .
P1 P 0.87774(13) 0.16020(4) 0.14692(11) 0.0172(2) Uani 1 1 d . . . . .
P2 P 0.39889(12) 0.14596(3) 0.40261(11) 0.0163(2) Uani 1 1 d . . . . .
P3 P 0.91275(12) 0.15679(3) 0.59346(11) 0.0159(2) Uani 1 1 d . . . . .
C1 C 0.8205(5) 0.05545(14) 0.2147(5) 0.0249(11) Uani 1 1 d . . . . .
H1A H 0.8768 0.0520 0.1362 0.030 Uiso 1 1 calc R U . . .
H1B H 0.8233 0.0289 0.2594 0.030 Uiso 1 1 calc R U . . .
C2 C 0.6529(5) 0.06751(14) 0.1879(4) 0.0222(10) Uani 1 1 d . . . . .
H2A H 0.6491 0.0885 0.1221 0.027 Uiso 1 1 calc R U . . .
H2B H 0.5944 0.0432 0.1601 0.027 Uiso 1 1 calc R U . . .
C3 C 0.5527(5) 0.05000(13) 0.4017(5) 0.0232(10) Uani 1 1 d . . . . .
H3A H 0.6103 0.0250 0.3780 0.028 Uiso 1 1 calc R U . . .
H3B H 0.4422 0.0431 0.4024 0.028 Uiso 1 1 calc R U . . .
C4 C 0.6032(5) 0.06414(14) 0.5322(4) 0.0202(10) Uani 1 1 d . . . . .
H4A H 0.5264 0.0833 0.5670 0.024 Uiso 1 1 calc R U . . .
H4B H 0.6118 0.0401 0.5876 0.024 Uiso 1 1 calc R U . . .
C5 C 0.8861(5) 0.05415(13) 0.4965(5) 0.0214(10) Uani 1 1 d . . . . .
H5A H 0.9446 0.0493 0.5732 0.026 Uiso 1 1 calc R U . . .
H5B H 0.8409 0.0277 0.4699 0.026 Uiso 1 1 calc R U . . .
C6 C 0.9945(5) 0.07034(14) 0.3961(4) 0.0212(10) Uani 1 1 d . . . . .
H6A H 1.0645 0.0912 0.4311 0.025 Uiso 1 1 calc R U . . .
H6B H 1.0570 0.0475 0.3628 0.025 Uiso 1 1 calc R U . . .
C7 C 0.9955(5) 0.11825(14) 0.2150(4) 0.0228(10) Uani 1 1 d . . . . .
H7A H 1.0447 0.1024 0.1481 0.027 Uiso 1 1 calc R U . . .
H7B H 1.0775 0.1304 0.2664 0.027 Uiso 1 1 calc R U . . .
C8 C 0.4372(5) 0.10883(13) 0.2785(4) 0.0190(10) Uani 1 1 d . . . . .
H8A H 0.3497 0.0896 0.2707 0.023 Uiso 1 1 calc R U . . .
H8B H 0.4491 0.1236 0.1994 0.023 Uiso 1 1 calc R U . . .
C9 C 0.7923(5) 0.11166(13) 0.6358(4) 0.0204(10) Uani 1 1 d . . . . .
H9A H 0.8468 0.0947 0.6975 0.024 Uiso 1 1 calc R U . . .
H9B H 0.6952 0.1213 0.6729 0.024 Uiso 1 1 calc R U . . .
N1 N 0.8985(4) 0.08940(11) 0.2936(3) 0.0160(8) Uani 1 1 d . . . . .
N2 N 0.5832(4) 0.08467(11) 0.3069(3) 0.0162(8) Uani 1 1 d . . . . .
N3 N 0.7575(4) 0.08553(10) 0.5211(3) 0.0158(8) Uani 1 1 d . . . . .
O1 O 0.7295(3) 0.15924(9) 0.2304(3) 0.0182(7) Uani 1 1 d . . . . .
O2 O 0.9743(3) 0.19949(10) 0.1596(3) 0.0237(7) Uani 1 1 d . . . . .
O3 O 0.8345(3) 0.15033(10) 0.0118(3) 0.0239(7) Uani 1 1 d . . . . .
O4 O 0.5653(3) 0.15506(9) 0.4526(3) 0.0174(7) Uani 1 1 d . . . . .
O5 O 0.3135(3) 0.18251(9) 0.3494(3) 0.0242(7) Uani 1 1 d . . . . .
O6 O 0.3054(3) 0.12345(9) 0.5059(3) 0.0243(7) Uani 1 1 d . . . . .
H6C H 0.2287 0.1339 0.5400 0.036 Uiso 1 1 d R U . . .
O7 O 0.8941(3) 0.15876(9) 0.4500(3) 0.0183(7) Uani 1 1 d . . . . .
O8 O 0.8571(3) 0.19482(9) 0.6603(3) 0.0236(7) Uani 1 1 d . . . . .
O9 O 1.0830(3) 0.14693(10) 0.6303(3) 0.0239(7) Uani 1 1 d . . . . .
Cl1 Cl 0.76686(17) 0.00564(5) 0.86513(14) 0.0456(4) Uani 1 1 d D U . . .
O10 O 0.6135(6) 0.0065(3) 0.9234(8) 0.091(2) Uani 0.550(5) 1 d D U P A 1
O11 O 0.7511(10) -0.0033(3) 0.7347(4) 0.069(2) Uani 0.550(5) 1 d D U P A 1
O12 O 0.8435(11) 0.0442(2) 0.8887(9) 0.094(2) Uani 0.550(5) 1 d D U P A 1
O13 O 0.8524(10) -0.0288(3) 0.9192(9) 0.092(3) Uani 0.550(5) 1 d D U P A 1
O10' O 0.6526(11) -0.0036(4) 0.7712(9) 0.086(3) Uani 0.450(5) 1 d D U P A 2
O11' O 0.9107(8) 0.0184(3) 0.8022(9) 0.078(2) Uani 0.450(5) 1 d D U P A 2
O12' O 0.7176(13) 0.0424(3) 0.9324(10) 0.092(3) Uani 0.450(5) 1 d D U P A 2
O13' O 0.7933(13) -0.0289(3) 0.9461(10) 0.093(3) Uani 0.450(5) 1 d D U P A 2
O1W O 1.0228(4) 0.24047(10) 0.3894(3) 0.0279(8) Uani 1 1 d . . . . .
H1WA H 0.9720 0.2177 0.3980 0.042 Uiso 1 1 d R U . . .
H1WB H 1.0439 0.2512 0.4606 0.042 Uiso 1 1 d R U . . .
O2W O 1.0208(3) 0.30172(10) 0.1963(3) 0.0254(7) Uani 1 1 d . . . . .
H2WA H 1.0220 0.3193 0.2564 0.038 Uiso 1 1 d R U . . .
H2WB H 1.0338 0.3142 0.1264 0.038 Uiso 1 1 d R U . . .
O3W O 1.1541(4) 0.25946(10) -0.0230(3) 0.0291(8) Uani 1 1 d . . . . .
H3WA H 1.1442 0.2852 -0.0426 0.044 Uiso 1 1 d R U . . .
H3WB H 1.1763 0.2447 -0.0871 0.044 Uiso 1 1 d R U . . .
O4W O 1.2828(4) 0.17666(10) 0.0507(3) 0.0289(8) Uani 1 1 d . . . . .
H4WA H 1.2159 0.1620 0.0113 0.043 Uiso 1 1 d R U . . .
H4WB H 1.3721 0.1746 0.0163 0.043 Uiso 1 1 d R U . . .
O5W O 1.5200(3) 0.22497(10) 0.1533(3) 0.0279(8) Uani 1 1 d . . . . .
H5WA H 1.5811 0.2441 0.1791 0.042 Uiso 1 1 d R U . . .
H5WB H 1.5583 0.2008 0.1675 0.042 Uiso 1 1 d R U . . .
O6W O 1.3356(4) 0.27020(10) 0.4048(3) 0.0337(9) Uani 1 1 d . . . . .
H6WA H 1.3360 0.2966 0.4156 0.051 Uiso 1 1 d R U . . .
H6WB H 1.3827 0.2579 0.4648 0.051 Uiso 1 1 d R U . . .
O7W O 0.7114(4) 0.28244(11) 0.2569(3) 0.0354(9) Uani 1 1 d . . . . .
H7WA H 0.6627 0.3054 0.2452 0.053 Uiso 1 1 d R U . . .
H7WB H 0.8059 0.2846 0.2331 0.053 Uiso 1 1 d R U . . .
O8W O 0.5439(4) 0.14818(11) 0.9049(4) 0.0384(9) Uani 1 1 d . . . . .
H8WA H 0.6375 0.1460 0.9308 0.058 Uiso 1 1 d R U . . .
H8WB H 0.5049 0.1242 0.8900 0.058 Uiso 1 1 d R U . . .
O9W O 0.3801(6) 0.07143(15) 0.8742(5) 0.0779(15) Uani 1 1 d . . . . .
H9WA H 0.3064 0.0757 0.9262 0.117 Uiso 1 1 d R U . . .
H9WB H 0.4215 0.0475 0.8852 0.117 Uiso 1 1 d R U . . .
O10W O 0.1035(4) 0.12407(13) 0.8982(4) 0.0506(11) Uani 1 1 d . . . . .
H10A H 0.0333 0.1105 0.9375 0.076 Uiso 1 1 d R U . . .
H10C H 0.0715 0.1296 0.8243 0.076 Uiso 1 1 d R U . . .
O11W O 0.2468(5) 0.04284(12) 0.6347(5) 0.0606(13) Uani 1 1 d . . . . .
H11C H 0.2043 0.0428 0.7070 0.091 Uiso 1 1 d R U . . .
H11D H 0.2642 0.0678 0.6099 0.091 Uiso 1 1 d R U . . .

loop_
_atom_site_aniso_label
_atom_site_aniso_U_11
_atom_site_aniso_U_22
_atom_site_aniso_U_33
_atom_site_aniso_U_23
_atom_site_aniso_U_13
_atom_site_aniso_U_12
Co1 0.0114(3) 0.0155(3) 0.0144(3) 0.0003(2) 0.0010(2) 0.0001(2)
La1 0.01269(13) 0.01817(14) 0.01454(13) 0.00126(11) 0.00051(9) 0.00006(10)
P1 0.0137(6) 0.0233(6) 0.0147(6) 0.0016(5) 0.0000(5) -0.0018(4)
P2 0.0133(5) 0.0185(6) 0.0171(6) 0.0019(5) 0.0016(5) 0.0015(4)
P3 0.0129(5) 0.0189(6) 0.0160(6) -0.0009(5) 0.0006(5) 0.0009(4)
C1 0.022(2) 0.023(2) 0.029(3) -0.009(2) 0.002(2) 0.0013(19)
C2 0.021(2) 0.023(2) 0.023(3) -0.009(2) -0.001(2) -0.0007(19)
C3 0.020(2) 0.018(2) 0.031(3) 0.005(2) 0.001(2) -0.0036(18)
C4 0.015(2) 0.021(2) 0.025(3) 0.007(2) 0.0025(19) -0.0020(18)
C5 0.019(2) 0.018(2) 0.027(3) 0.002(2) -0.003(2) 0.0040(18)
C6 0.016(2) 0.024(2) 0.024(3) 0.003(2) -0.0030(19) 0.0035(18)
C7 0.018(2) 0.030(3) 0.021(3) 0.001(2) 0.008(2) 0.0021(19)
C8 0.013(2) 0.025(2) 0.020(2) 0.000(2) -0.0044(18) 0.0006(18)
C9 0.022(2) 0.027(2) 0.013(2) 0.002(2) 0.0000(19) -0.0003(19)
N1 0.0129(18) 0.0187(18) 0.016(2) -0.0016(16) 0.0011(15) 0.0007(14)
N2 0.0132(18) 0.0178(18) 0.017(2) 0.0001(16) 0.0014(15) -0.0006(14)
N3 0.0150(18) 0.0168(18) 0.016(2) 0.0017(16) -0.0007(15) 0.0010(14)
O1 0.0127(15) 0.0263(16) 0.0157(17) 0.0035(14) 0.0010(13) 0.0015(12)
O2 0.0159(15) 0.0296(17) 0.0256(19) 0.0017(15) -0.0015(14) -0.0058(13)
O3 0.0225(17) 0.0344(19) 0.0148(17) -0.0013(15) -0.0006(14) -0.0015(14)
O4 0.0146(15) 0.0191(15) 0.0186(17) -0.0017(13) 0.0023(13) 0.0016(12)
O5 0.0246(17) 0.0233(17) 0.0247(18) 0.0031(15) -0.0005(14) 0.0066(13)
O6 0.0156(16) 0.0275(17) 0.0298(19) 0.0081(15) 0.0115(14) 0.0052(13)
O7 0.0171(15) 0.0203(16) 0.0175(17) 0.0008(14) -0.0009(13) -0.0031(12)
O8 0.0224(16) 0.0225(17) 0.0259(19) -0.0052(15) 0.0031(14) 0.0016(13)
O9 0.0131(15) 0.0369(19) 0.0217(18) -0.0031(16) -0.0007(13) 0.0057(13)
Cl1 0.0499(9) 0.0500(8) 0.0369(8) -0.0023(7) -0.0052(7) 0.0021(7)
O10 0.076(4) 0.100(5) 0.096(4) -0.009(4) 0.026(4) 0.012(4)
O11 0.077(5) 0.089(4) 0.042(3) -0.014(4) -0.003(4) 0.010(4)
O12 0.113(5) 0.088(4) 0.081(5) -0.010(4) -0.006(5) -0.040(4)
O13 0.076(6) 0.112(5) 0.088(5) 0.059(5) 0.031(5) 0.034(4)
O10' 0.086(5) 0.105(5) 0.067(5) -0.003(5) -0.024(4) -0.024(5)
O11' 0.077(4) 0.079(5) 0.080(5) 0.013(4) 0.020(4) 0.001(4)
O12' 0.093(5) 0.095(5) 0.089(5) -0.038(4) 0.012(5) 0.009(5)
O13' 0.076(6) 0.112(5) 0.093(5) 0.054(4) 0.021(5) 0.016(5)
O1W 0.0287(18) 0.0338(19) 0.0212(18) -0.0012(16) 0.0086(15) -0.0058(15)
O2W 0.0210(17) 0.0299(18) 0.0253(19) 0.0047(15) 0.0024(14) 0.0009(14)
O3W 0.044(2) 0.0228(17) 0.0203(18) 0.0002(15) -0.0020(16) 0.0017(15)
O4W 0.0223(17) 0.0359(19) 0.028(2) -0.0104(17) 0.0018(15) -0.0007(14)
O5W 0.0199(17) 0.0273(17) 0.037(2) -0.0016(16) -0.0019(15) 0.0033(13)
O6W 0.049(2) 0.0274(19) 0.024(2) -0.0026(16) -0.0151(17) 0.0004(16)
O7W 0.0202(18) 0.044(2) 0.042(2) 0.0118(19) 0.0001(16) 0.0008(15)
O8W 0.0264(19) 0.046(2) 0.043(2) 0.003(2) -0.0033(17) 0.0008(16)
O9W 0.089(4) 0.070(3) 0.075(4) 0.004(3) 0.008(3) 0.003(3)
O10W 0.039(2) 0.080(3) 0.033(2) 0.001(2) 0.0036(19) -0.003(2)
O11W 0.066(3) 0.036(2) 0.080(4) 0.008(2) 0.001(3) 0.000(2)

loop_
_atom_type_symbol
_atom_type_description
_atom_type_scat_dispersion_real
_atom_type_scat_dispersion_imag
_atom_type_scat_source
C C 0.0033 0.0016 'International Tables Vol C Tables 4.2.6.8 and 6.1.1.4'
H H 0.0000 0.0000 'International Tables Vol C Tables 4.2.6.8 and 6.1.1.4'
N N 0.0061 0.0033 'International Tables Vol C Tables 4.2.6.8 and 6.1.1.4'
O O 0.0106 0.0060 'International Tables Vol C Tables 4.2.6.8 and 6.1.1.4'
P P 0.1023 0.0942 'International Tables Vol C Tables 4.2.6.8 and 6.1.1.4'
Co Co 0.3494 0.9721 'International Tables Vol C Tables 4.2.6.8 and 6.1.1.4'
La La -0.2871 2.4523 'International Tables Vol C Tables 4.2.6.8 and 6.1.1.4'
Cl Cl 0.1484 0.1585 'International Tables Vol C Tables 4.2.6.8 and 6.1.1.4'

loop_
_geom_angle_atom_site_label_1
_geom_angle_atom_site_label_2
_geom_angle_atom_site_label_3
_geom_angle
_geom_angle_site_symmetry_1
_geom_angle_site_symmetry_3
O7 Co1 O1 90.00(12) . .
O7 Co1 N2 177.12(14) . .
O1 Co1 N2 92.79(14) . .
O7 Co1 N1 91.25(13) . .
O1 Co1 N1 89.82(14) . .
N2 Co1 N1 88.09(14) . .
O7 Co1 N3 88.70(13) . .
O1 Co1 N3 177.22(13) . .
N2 Co1 N3 88.48(14) . .
N1 Co1 N3 87.75(15) . .
O7 Co1 O4 92.32(12) . .
O1 Co1 O4 89.63(12) . .
N2 Co1 O4 88.37(13) . .
N1 Co1 O4 176.39(13) . .
N3 Co1 O4 92.88(13) . .
O5 La1 O2 92.77(10) 1_655 .
O5 La1 O8 125.59(10) 1_655 4_665
O2 La1 O8 141.52(10) . 4_665
O5 La1 O6W 69.45(10) 1_655 .
O2 La1 O6W 133.60(11) . .
O8 La1 O6W 68.20(11) 4_665 .
O5 La1 O1W 76.47(10) 1_655 .
O2 La1 O1W 67.21(10) . .
O8 La1 O1W 114.90(10) 4_665 .
O6W La1 O1W 67.04(11) . .
O5 La1 O3W 147.76(10) 1_655 .
O2 La1 O3W 76.25(10) . .
O8 La1 O3W 71.92(10) 4_665 .
O6W La1 O3W 138.77(10) . .
O1W La1 O3W 123.97(10) . .
O5 La1 O4W 78.17(10) 1_655 .
O2 La1 O4W 71.61(10) . .
O8 La1 O4W 115.13(10) 4_665 .
O6W La1 O4W 138.41(10) . .
O1W La1 O4W 129.81(10) . .
O3W La1 O4W 69.61(10) . .
O5 La1 O5W 73.09(10) 1_655 .
O2 La1 O5W 134.81(10) . .
O8 La1 O5W 68.72(10) 4_665 .
O6W La1 O5W 82.10(11) . .
O1W La1 O5W 142.58(10) . .
O3W La1 O5W 93.11(10) . .
O4W La1 O5W 63.60(10) . .
O5 La1 O2W 141.00(10) 1_655 .
O2 La1 O2W 79.97(9) . .
O8 La1 O2W 68.37(9) 4_665 .
O6W La1 O2W 88.01(10) . .
O1W La1 O2W 65.34(10) . .
O3W La1 O2W 67.68(10) . .
O4W La1 O2W 132.98(10) . .
O5W La1 O2W 136.61(10) . .
O2 P1 O3 112.99(18) . .
O2 P1 O1 114.43(18) . .
O3 P1 O1 109.92(16) . .
O2 P1 C7 105.73(19) . .
O3 P1 C7 111.0(2) . .
O1 P1 C7 102.10(18) . .
O5 P2 O6 112.49(18) . .
O5 P2 O4 115.87(17) . .
O6 P2 O4 108.67(17) . .
O5 P2 C8 108.9(2) . .
O6 P2 C8 108.17(19) . .
O4 P2 C8 101.99(17) . .
O8 P3 O7 114.19(18) . .
O8 P3 O9 110.35(18) . .
O7 P3 O9 111.05(17) . .
O8 P3 C9 110.13(19) . .
O7 P3 C9 102.65(18) . .
O9 P3 C9 108.05(19) . .
C2 C1 N1 109.8(3) . .
C2 C1 H1A 109.7 . .
N1 C1 H1A 109.7 . .
C2 C1 H1B 109.7 . .
N1 C1 H1B 109.7 . .
H1A C1 H1B 108.2 . .
N2 C2 C1 108.1(4) . .
N2 C2 H2A 110.1 . .
C1 C2 H2A 110.1 . .
N2 C2 H2B 110.1 . .
C1 C2 H2B 110.1 . .
H2A C2 H2B 108.4 . .
N2 C3 C4 110.0(3) . .
N2 C3 H3A 109.7 . .
C4 C3 H3A 109.7 . .
N2 C3 H3B 109.7 . .
C4 C3 H3B 109.7 . .
H3A C3 H3B 108.2 . .
N3 C4 C3 108.3(4) . .
N3 C4 H4A 110.0 . .
C3 C4 H4A 110.0 . .
N3 C4 H4B 110.0 . .
C3 C4 H4B 110.0 . .
H4A C4 H4B 108.4 . .
C6 C5 N3 110.1(3) . .
C6 C5 H5A 109.6 . .
N3 C5 H5A 109.6 . .
C6 C5 H5B 109.6 . .
N3 C5 H5B 109.6 . .
H5A C5 H5B 108.1 . .
N1 C6 C5 108.7(3) . .
N1 C6 H6A 110.0 . .
C5 C6 H6A 110.0 . .
N1 C6 H6B 110.0 . .
C5 C6 H6B 110.0 . .
H6A C6 H6B 108.3 . .
N1 C7 P1 111.5(3) . .
N1 C7 H7A 109.3 . .
P1 C7 H7A 109.3 . .
N1 C7 H7B 109.3 . .
P1 C7 H7B 109.3 . .
H7A C7 H7B 108.0 . .
N2 C8 P2 110.0(3) . .
N2 C8 H8A 109.7 . .
P2 C8 H8A 109.7 . .
N2 C8 H8B 109.7 . .
P2 C8 H8B 109.7 . .
H8A C8 H8B 108.2 . .
N3 C9 P3 110.3(3) . .
N3 C9 H9A 109.6 . .
P3 C9 H9A 109.6 . .
N3 C9 H9B 109.6 . .
P3 C9 H9B 109.6 . .
H9A C9 H9B 108.1 . .
C6 N1 C7 110.7(3) . .
C6 N1 C1 110.8(3) . .
C7 N1 C1 111.8(4) . .
C6 N1 Co1 106.4(3) . .
C7 N1 Co1 107.7(3) . .
C1 N1 Co1 109.2(2) . .
C8 N2 C2 110.4(3) . .
C8 N2 C3 111.3(3) . .
C2 N2 C3 111.3(3) . .
C8 N2 Co1 108.7(3) . .
C2 N2 Co1 106.0(3) . .
C3 N2 Co1 108.9(3) . .
C4 N3 C9 111.3(3) . .
C4 N3 C5 110.9(3) . .
C9 N3 C5 111.3(3) . .
C4 N3 Co1 105.4(3) . .
C9 N3 Co1 108.7(2) . .
C5 N3 Co1 109.1(3) . .
P1 O1 Co1 116.10(16) . .
P1 O2 La1 152.98(18) . .
P2 O4 Co1 116.63(17) . .
P2 O5 La1 162.7(2) . 1_455
P2 O6 H6C 122.9 . .
P3 O7 Co1 117.13(17) . .
P3 O8 La1 161.2(2) . 4_566
O12 Cl1 O11 113.0(5) . .
O13' Cl1 O10' 112.0(6) . .
O13' Cl1 O12' 112.2(6) . .
O10' Cl1 O12' 108.4(5) . .
O12 Cl1 O13 110.9(5) . .
O11 Cl1 O13 106.5(5) . .
O12 Cl1 O10 109.0(5) . .
O11 Cl1 O10 109.6(4) . .
O13 Cl1 O10 107.6(4) . .
O13' Cl1 O11' 111.2(5) . .
O10' Cl1 O11' 108.2(5) . .
O12' Cl1 O11' 104.5(5) . .
La1 O1W H1WA 112.6 . .
La1 O1W H1WB 123.4 . .
H1WA O1W H1WB 110.8 . .
La1 O2W H2WA 118.1 . .
La1 O2W H2WB 107.8 . .
H2WA O2W H2WB 110.4 . .
La1 O3W H3WA 120.7 . .
La1 O3W H3WB 123.7 . .
H3WA O3W H3WB 111.1 . .
La1 O4W H4WA 125.8 . .
La1 O4W H4WB 121.1 . .
H4WA O4W H4WB 110.4 . .
La1 O5W H5WA 114.7 . .
La1 O5W H5WB 118.2 . .
H5WA O5W H5WB 110.8 . .
La1 O6W H6WA 121.1 . .
La1 O6W H6WB 128.2 . .
H6WA O6W H6WB 110.6 . .
H7WA O7W H7WB 110.7 . .
H8WA O8W H8WB 110.9 . .
H9WA O9W H9WB 111.3 . .
H10A O10W H10C 109.5 . .
H11C O11W H11D 111.0 . .

loop_
_geom_bond_atom_site_label_1
_geom_bond_atom_site_label_2
_geom_bond_distance
_geom_bond_site_symmetry_2
Co1 O7 1.926(3) .
Co1 O1 1.932(3) .
Co1 N2 1.944(3) .
Co1 N1 1.947(3) .
Co1 N3 1.962(4) .
Co1 O4 1.976(3) .
La1 O5 2.463(3) 1_655
La1 O2 2.476(3) .
La1 O8 2.500(3) 4_665
La1 O6W 2.561(3) .
La1 O1W 2.587(3) .
La1 O3W 2.593(3) .
La1 O4W 2.602(3) .
La1 O5W 2.655(3) .
La1 O2W 2.664(3) .
P1 O2 1.506(3) .
P1 O3 1.519(3) .
P1 O1 1.549(3) .
P1 C7 1.824(4) .
P2 O5 1.487(3) .
P2 O6 1.537(3) .
P2 O4 1.547(3) .
P2 C8 1.804(4) .
P3 O8 1.484(3) .
P3 O7 1.537(3) .
P3 O9 1.540(3) .
P3 C9 1.826(4) .
C1 C2 1.511(6) .
C1 N1 1.524(5) .
C1 H1A 0.9700 .
C1 H1B 0.9700 .
C2 N2 1.503(5) .
C2 H2A 0.9700 .
C2 H2B 0.9700 .
C3 N2 1.520(5) .
C3 C4 1.523(6) .
C3 H3A 0.9700 .
C3 H3B 0.9700 .
C4 N3 1.490(5) .
C4 H4A 0.9700 .
C4 H4B 0.9700 .
C5 C6 1.506(6) .
C5 N3 1.510(5) .
C5 H5A 0.9700 .
C5 H5B 0.9700 .
C6 N1 1.494(5) .
C6 H6A 0.9700 .
C6 H6B 0.9700 .
C7 N1 1.495(5) .
C7 H7A 0.9700 .
C7 H7B 0.9700 .
C8 N2 1.498(5) .
C8 H8A 0.9700 .
C8 H8B 0.9700 .
C9 N3 1.507(5) .
C9 H9A 0.9700 .
C9 H9B 0.9700 .
O5 La1 2.463(3) 1_455
O6 H6C 0.8202 .
O8 La1 2.500(3) 4_566
Cl1 O12 1.415(4) .
Cl1 O13' 1.416(4) .
Cl1 O11 1.424(4) .
Cl1 O10' 1.429(4) .
Cl1 O12' 1.437(4) .
Cl1 O13 1.440(4) .
Cl1 O10 1.452(4) .
Cl1 O11' 1.459(4) .
O1W H1WA 0.8501 .
O1W H1WB 0.8505 .
O2W H2WA 0.8504 .
O2W H2WB 0.8506 .
O3W H3WA 0.8498 .
O3W H3WB 0.8505 .
O4W H4WA 0.8498 .
O4W H4WB 0.8502 .
O5W H5WA 0.8501 .
O5W H5WB 0.8500 .
O6W H6WA 0.8497 .
O6W H6WB 0.8504 .
O7W H7WA 0.8499 .
O7W H7WB 0.8500 .
O8W H8WA 0.8498 .
O8W H8WB 0.8493 .
O9W H9WA 0.8506 .
O9W H9WB 0.8495 .
O10W H10A 0.8500 .
O10W H10C 0.8508 .
O11W H11C 0.8511 .
O11W H11D 0.8500 .

loop_
_geom_torsion_atom_site_label_1
_geom_torsion_atom_site_label_2
_geom_torsion_atom_site_label_3
_geom_torsion_atom_site_label_4
_geom_torsion
_geom_torsion_site_symmetry_4
N1 C1 C2 N2 -43.0(5) .
N2 C3 C4 N3 -43.7(5) .
N3 C5 C6 N1 -42.8(5) .
O2 P1 C7 N1 138.1(3) .
O3 P1 C7 N1 -99.0(3) .
O1 P1 C7 N1 18.1(3) .
O5 P2 C8 N2 151.1(3) .
O6 P2 C8 N2 -86.4(3) .
O4 P2 C8 N2 28.1(3) .
O8 P3 C9 N3 138.2(3) .
O7 P3 C9 N3 16.3(3) .
O9 P3 C9 N3 -101.2(3) .
C5 C6 N1 C7 160.7(4) .
C5 C6 N1 C1 -74.7(4) .
C5 C6 N1 Co1 43.9(4) .
P1 C7 N1 C6 -151.1(3) .
P1 C7 N1 C1 84.9(4) .
P1 C7 N1 Co1 -35.0(4) .
C2 C1 N1 C6 136.9(4) .
C2 C1 N1 C7 -99.1(4) .
C2 C1 N1 Co1 19.9(4) .
P2 C8 N2 C2 -156.7(3) .
P2 C8 N2 C3 79.1(4) .
P2 C8 N2 Co1 -40.8(3) .
C1 C2 N2 C8 162.9(3) .
C1 C2 N2 C3 -72.9(4) .
C1 C2 N2 Co1 45.3(4) .
C4 C3 N2 C8 -99.4(4) .
C4 C3 N2 C2 136.9(4) .
C4 C3 N2 Co1 20.5(4) .
C3 C4 N3 C9 162.6(3) .
C3 C4 N3 C5 -73.0(4) .
C3 C4 N3 Co1 44.9(4) .
P3 C9 N3 C4 -149.6(3) .
P3 C9 N3 C5 86.2(4) .
P3 C9 N3 Co1 -33.9(3) .
C6 C5 N3 C4 136.4(4) .
C6 C5 N3 C9 -99.2(4) .
C6 C5 N3 Co1 20.7(4) .
O2 P1 O1 Co1 -105.9(2) .
O3 P1 O1 Co1 125.76(19) .
C7 P1 O1 Co1 7.8(2) .
O3 P1 O2 La1 -110.6(4) .
O1 P1 O2 La1 122.6(4) .
C7 P1 O2 La1 11.1(5) .
O5 P2 O4 Co1 -121.4(2) .
O6 P2 O4 Co1 110.80(19) .
C8 P2 O4 Co1 -3.3(2) .
O6 P2 O5 La1 -152.2(6) 1_455
O4 P2 O5 La1 81.9(7) 1_455
C8 P2 O5 La1 -32.3(7) 1_455
O8 P3 O7 Co1 -109.6(2) .
O9 P3 O7 Co1 124.85(19) .
C9 P3 O7 Co1 9.6(2) .
O7 P3 O8 La1 17.0(6) 4_566
O9 P3 O8 La1 143.0(5) 4_566
C9 P3 O8 La1 -97.8(6) 4_566
